data_4115188
loop_
_publ_author_name
'Shin Kamijo'
'Yoshinori Yamamoto'

_publ_section_title
;
 Synthesis of Allyl Cyanamides and N-Cyanoindoles via the
 Palladium-Catalyzed Three-Component Coupling Reaction
;
_journal_name_full 'Journal of the American Chemical Society'
_journal_page_first 11940
_journal_page_last 11945
_journal_paper_doi 10.1021/ja0272742
_journal_volume 124
_journal_year 2002
_chemical_formula_sum 'C31 H24 N2 Si'
_chemical_formula_weight 452.63
_space_group_IT_number 4
_symmetry_cell_setting monoclinic
_symmetry_Int_Tables_number 4
_symmetry_space_group_name_Hall 'P 2yb'
_symmetry_space_group_name_H-M 'P 1 21 1'
_audit_creation_date 'Fri Feb  2 16:02:38 2001'
_audit_creation_method 'from TEXRAY.INF file'
_cell_angle_alpha 90
_cell_angle_beta 92.62(1)
_cell_angle_gamma 90
_cell_formula_units_Z 4
_cell_length_a 8.984(2)
_cell_length_b 15.374(3)
_cell_length_c 17.950(2)
_cell_measurement_reflns_used 24
_cell_measurement_temperature 286.2
_cell_measurement_theta_max 17.1
_cell_measurement_theta_min 13.8
_cell_volume 2476.7(8)
_computing_cell_refinement 'MSC/AFC Diffractometer Control'
_computing_data_collection 'MSC/AFC Diffractometer Control'
_computing_data_reduction teXsan
_computing_publication_material teXsan
_computing_structure_refinement teXsan
_diffrn_ambient_temperature 286.2
_diffrn_measurement_device_type 'Rigaku AFC5R'
_diffrn_measurement_method \w-2\q
_diffrn_orient_matrix_UB_11 0.00796
_diffrn_orient_matrix_UB_12 0.00058
_diffrn_orient_matrix_UB_13 -0.05538
_diffrn_orient_matrix_UB_21 -0.00026
_diffrn_orient_matrix_UB_22 -0.06504
_diffrn_orient_matrix_UB_23 -0.00052
_diffrn_orient_matrix_UB_31 -0.11114
_diffrn_orient_matrix_UB_32 0.00019
_diffrn_orient_matrix_UB_33 -0.00652
_diffrn_radiation_detector 'scintillation counter'
_diffrn_radiation_monochromator graphite
_diffrn_radiation_source 'Rigaku rotating anode'
_diffrn_radiation_type 'Mo K\a'
_diffrn_radiation_wavelength 0.7107
_diffrn_reflns_av_R_equivalents 0.018
_diffrn_reflns_av_sigmaI/netI 0.082
_diffrn_reflns_limit_h_max 0
_diffrn_reflns_limit_h_min -11
_diffrn_reflns_limit_k_max 19
_diffrn_reflns_limit_k_min 0
_diffrn_reflns_limit_l_max 23
_diffrn_reflns_limit_l_min -23
_diffrn_reflns_number 6266
_diffrn_reflns_reduction_process 'Lp corrections applied'
_diffrn_reflns_theta_max 27.50
_diffrn_reflns_theta_min 1.74
_diffrn_standards_decay_% 0.68
_diffrn_standards_interval_count 150
_diffrn_standards_number 3
_exptl_absorpt_coefficient_mu 0.116
_exptl_absorpt_correction_T_max 0.999
_exptl_absorpt_correction_T_min 0.953
_exptl_absorpt_correction_type psi-scan
_exptl_absorpt_process_details '(North, Phillips & Mathews, 1968)'
_exptl_crystal_colour colorless
_exptl_crystal_density_diffrn 1.214
_exptl_crystal_description prismatic
_exptl_crystal_F_000 952.00
_exptl_crystal_size_max 0.400
_exptl_crystal_size_mid 0.300
_exptl_crystal_size_min 0.200
_refine_diff_density_max 0.24
_refine_diff_density_min -0.14
_refine_ls_abs_structure_Flack 0.0(4)
_refine_ls_extinction_method none
_refine_ls_goodness_of_fit_ref 1.271
_refine_ls_hydrogen_treatment noref
_refine_ls_matrix_type full
_refine_ls_number_constraints 0
_refine_ls_number_parameters 596
_refine_ls_number_reflns 3887
_refine_ls_number_restraints 0
_refine_ls_R_factor_all 0.0548
_refine_ls_R_factor_gt 0.0539
_refine_ls_shift/su_max 0.3770
_refine_ls_shift/su_mean 0.0500
_refine_ls_structure_factor_coef F
_refine_ls_weighting_scheme unit
_refine_ls_wR_factor_gt 0.0515
_refine_ls_wR_factor_ref 0.0521
_reflns_number_gt 3822
_reflns_number_total 5900
_reflns_threshold_expression >2.0sigma(I)
_cod_data_source_file ja0272742-2_s1.cif
_cod_data_source_block JA0272742
_cod_original_cell_volume 2476.7(6)
_cod_original_sg_symbol_H-M 'P 21 '
_cod_original_formula_sum 'C31 H24 N2 Si '
_cod_database_code 4115188

loop_
_symmetry_equiv_pos_as_xyz
x,y,z
-x,1/2+y,-z

loop_
_atom_site_label
_atom_site_type_symbol
_atom_site_fract_x
_atom_site_fract_y
_atom_site_fract_z
_atom_site_U_iso_or_equiv
_atom_site_adp_type
_atom_site_occupancy
_atom_site_calc_flag
Si(1) Si 1.0290(1) -0.0186(7) 0.98569(8) 0.0426(4) Uani 1.00 d
Si(2) Si 0.9667(1) 0.2925(7) 0.49551(8) 0.0445(4) Uani 1.00 d
N(1) N 1.3040(5) 0.1249(8) 0.8753(4) 0.085(2) Uani 1.00 d
N(2) N 0.6924(5) 0.4272(8) 0.6134(3) 0.072(2) Uani 1.00 d
C(1) C 0.9415(5) 0.0652(8) 0.9206(3) 0.040(1) Uani 1.00 d
C(2) C 0.7962(5) 0.0870(8) 0.9025(3) 0.043(1) Uani 1.00 d
C(3) C 0.7955(5) 0.1672(8) 0.8621(3) 0.045(1) Uani 1.00 d
C(4) C 0.6797(6) 0.2194(8) 0.8304(3) 0.057(2) Uani 1.00 d
C(5) C 0.7172(7) 0.2959(8) 0.7956(3) 0.064(2) Uani 1.00 d
C(6) C 0.8654(7) 0.3215(8) 0.7915(3) 0.062(2) Uani 1.00 d
C(7) C 0.9804(6) 0.2712(8) 0.8203(3) 0.056(2) Uani 1.00 d
C(8) C 0.9420(5) 0.1941(8) 0.8549(3) 0.045(1) Uani 1.00 d
C(9) C 1.0322(5) 0.1307(7) 0.8907(2) 0.036(1) Uani 1.00 d
C(10) C 1.1791(6) 0.1266(8) 0.8835(3) 0.055(1) Uani 1.00 d
C(11) C 0.6544(6) 0.0399(8) 0.9206(3) 0.061(2) Uani 1.00 d
C(12) C 0.6004(8) -0.0230(9) 0.8632(5) 0.093(3) Uani 1.00 d
C(13) C 0.670(1) -0.0511(10) 0.8077(5) 0.117(4) Uani 1.00 d
C(14) C 0.8772(5) -0.0756(8) 1.0346(3) 0.049(1) Uani 1.00 d
C(15) C 0.8228(7) -0.0469(8) 1.1015(3) 0.063(2) Uani 1.00 d
C(16) C 0.6982(8) -0.0865(8) 1.1299(4) 0.085(2) Uani 1.00 d
C(17) C 0.6296(8) -0.1544(9) 1.0920(5) 0.093(3) Uani 1.00 d
C(18) C 0.6854(7) -0.1855(8) 1.0287(4) 0.081(2) Uani 1.00 d
C(19) C 0.8087(7) -0.1474(8) 0.9998(3) 0.063(2) Uani 1.00 d
C(20) C 1.1363(5) -0.1014(8) 0.9342(3) 0.050(1) Uani 1.00 d
C(21) C 1.1469(7) -0.1010(8) 0.8575(3) 0.067(2) Uani 1.00 d
C(22) C 1.2239(9) -0.1668(9) 0.8218(4) 0.089(3) Uani 1.00 d
C(23) C 1.2886(8) -0.2318(8) 0.8629(5) 0.093(2) Uani 1.00 d
C(24) C 1.2793(8) -0.2345(8) 0.9392(5) 0.088(2) Uani 1.00 d
C(25) C 1.2031(7) -0.1704(8) 0.9736(4) 0.068(2) Uani 1.00 d
C(26) C 1.1509(6) 0.0460(8) 1.0526(3) 0.049(1) Uani 1.00 d
C(27) C 1.0962(6) 0.1199(8) 1.0857(3) 0.058(2) Uani 1.00 d
C(28) C 1.1824(7) 0.1699(8) 1.1356(4) 0.069(2) Uani 1.00 d
C(29) C 1.3259(8) 0.1466(9) 1.1520(4) 0.094(3) Uani 1.00 d
C(30) C 1.3879(8) 0.0768(9) 1.1176(5) 0.111(3) Uani 1.00 d
C(31) C 1.3009(7) 0.0265(8) 1.0687(4) 0.079(2) Uani 1.00 d
C(32) C 1.0554(5) 0.3675(8) 0.5674(3) 0.043(1) Uani 1.00 d
C(33) C 1.2020(5) 0.3874(8) 0.5892(3) 0.043(1) Uani 1.00 d
C(34) C 1.2025(5) 0.4593(8) 0.6383(3) 0.043(1) Uani 1.00 d
C(35) C 1.3169(5) 0.5079(8) 0.6747(3) 0.053(2) Uani 1.00 d
C(36) C 1.2790(6) 0.5783(8) 0.7176(3) 0.059(2) Uani 1.00 d
C(37) C 1.1304(6) 0.6014(8) 0.7258(3) 0.059(2) Uani 1.00 d
C(38) C 1.0154(6) 0.5550(8) 0.6924(3) 0.054(2) Uani 1.00 d
C(39) C 1.0558(5) 0.4843(8) 0.6485(3) 0.043(1) Uani 1.00 d
C(40) C 0.8144(8) 0.4976(8) 0.3635(4) 0.078(2) Uani 1.00 d
C(41) C 0.8169(5) 0.4262(8) 0.6081(3) 0.049(1) Uani 1.00 d
C(42) C 1.3418(5) 0.3423(8) 0.5670(3) 0.054(2) Uani 1.00 d
C(43) C 1.3978(7) 0.2749(8) 0.6217(4) 0.077(2) Uani 1.00 d
C(44) C 1.3307(9) 0.2443(9) 0.6794(5) 0.098(3) Uani 1.00 d
C(45) C 1.1171(6) 0.2417(8) 0.4416(3) 0.053(1) Uani 1.00 d
C(46) C 1.1652(7) 0.2766(8) 0.3763(3) 0.070(2) Uani 1.00 d
C(47) C 1.2893(9) 0.2405(9) 0.3434(5) 0.097(3) Uani 1.00 d
C(48) C 1.3666(9) 0.1720(9) 0.3750(6) 0.105(3) Uani 1.00 d
C(49) C 1.3152(7) 0.1354(8) 0.4387(5) 0.088(2) Uani 1.00 d
C(50) C 1.1925(7) 0.1694(8) 0.4711(4) 0.067(2) Uani 1.00 d
C(51) C 0.8627(6) 0.2041(8) 0.5417(3) 0.049(1) Uani 1.00 d
C(52) C 0.8637(7) 0.1966(8) 0.6183(3) 0.066(2) Uani 1.00 d
C(53) C 0.7931(9) 0.1268(9) 0.6516(4) 0.080(2) Uani 1.00 d
C(54) C 0.7188(8) 0.0666(8) 0.6092(4) 0.080(2) Uani 1.00 d
C(55) C 0.7131(7) 0.0729(8) 0.5326(4) 0.070(2) Uani 1.00 d
C(56) C 0.7851(7) 0.1408(8) 0.4991(3) 0.063(2) Uani 1.00 d
C(57) C 0.8450(6) 0.3649(8) 0.4345(3) 0.051(1) Uani 1.00 d
C(58) C 0.6951(7) 0.3462(8) 0.4169(4) 0.069(2) Uani 1.00 d
C(59) C 0.6100(7) 0.4016(9) 0.3720(5) 0.095(3) Uani 1.00 d
C(60) C 0.6694(9) 0.4763(9) 0.3446(5) 0.097(2) Uani 1.00 d
C(61) C 0.9015(7) 0.4417(8) 0.4082(4) 0.067(2) Uani 1.00 d
C(62) C 0.9652(4) 0.4283(7) 0.6049(2) 0.033(1) Uani 1.00 d
H(1) H 0.5755 0.2015 0.8324 0.0701 Uiso 1.00 calc
H(2) H 0.6393 0.3321 0.7740 0.0774 Uiso 1.00 calc
H(3) H 0.8860 0.3760 0.7672 0.0750 Uiso 1.00 calc
H(4) H 1.0846 0.2899 0.8179 0.0680 Uiso 1.00 calc
H(5) H 0.6713 0.0084 0.9675 0.0758 Uiso 1.00 calc
H(6) H 0.5766 0.0813 0.9289 0.0758 Uiso 1.00 calc
H(7) H 0.5002 -0.0478 0.8668 0.1078 Uiso 1.00 calc
H(8) H 0.7686 -0.0295 0.8001 0.1366 Uiso 1.00 calc
H(9) H 0.6270 -0.0911 0.7721 0.1366 Uiso 1.00 calc
H(10) H 0.8717 0.0007 1.1289 0.0788 Uiso 1.00 calc
H(11) H 0.6623 -0.0657 1.1775 0.1021 Uiso 1.00 calc
H(12) H 0.5389 -0.1788 1.1109 0.1121 Uiso 1.00 calc
H(13) H 0.6366 -0.2361 1.0030 0.1004 Uiso 1.00 calc
H(14) H 0.8502 -0.1700 0.9535 0.0801 Uiso 1.00 calc
H(15) H 1.0977 -0.0538 0.8272 0.0841 Uiso 1.00 calc
H(16) H 1.2304 -0.1661 0.7674 0.1158 Uiso 1.00 calc
H(17) H 1.3441 -0.2777 0.8381 0.1161 Uiso 1.00 calc
H(18) H 1.3244 -0.2830 0.9689 0.1056 Uiso 1.00 calc
H(19) H 1.1955 -0.1723 1.0284 0.0816 Uiso 1.00 calc
H(20) H 0.9934 0.1371 1.0728 0.0685 Uiso 1.00 calc
H(21) H 1.1395 0.2206 1.1592 0.0871 Uiso 1.00 calc
H(22) H 1.3871 0.1787 1.1882 0.1145 Uiso 1.00 calc
H(23) H 1.4918 0.0593 1.1295 0.1262 Uiso 1.00 calc
H(24) H 1.3453 -0.0235 1.0444 0.0910 Uiso 1.00 calc
H(25) H 1.4200 0.4919 0.6691 0.0651 Uiso 1.00 calc
H(26) H 1.3564 0.6136 0.7419 0.0705 Uiso 1.00 calc
H(27) H 1.1097 0.6498 0.7573 0.0723 Uiso 1.00 calc
H(28) H 0.9128 0.5714 0.6976 0.0666 Uiso 1.00 calc
H(29) H 1.3236 0.3137 0.5193 0.0666 Uiso 1.00 calc
H(30) H 1.4193 0.3838 0.5612 0.0666 Uiso 1.00 calc
H(31) H 1.4943 0.2499 0.6150 0.0867 Uiso 1.00 calc
H(32) H 1.3769 0.2000 0.7110 0.1144 Uiso 1.00 calc
H(33) H 1.2335 0.2636 0.6903 0.1144 Uiso 1.00 calc
H(34) H 1.3190 0.2644 0.2953 0.1179 Uiso 1.00 calc
H(35) H 1.4560 0.1516 0.3528 0.1234 Uiso 1.00 calc
H(36) H 1.3692 0.0849 0.4627 0.1074 Uiso 1.00 calc
H(37) H 1.1546 0.1416 0.5156 0.0846 Uiso 1.00 calc
H(38) H 0.9153 0.2398 0.6488 0.0780 Uiso 1.00 calc
H(39) H 0.7997 0.1214 0.7056 0.1009 Uiso 1.00 calc
H(40) H 0.6691 0.0190 0.6343 0.0952 Uiso 1.00 calc
H(41) H 0.6561 0.0311 0.5015 0.0854 Uiso 1.00 calc
H(42) H 0.6476 0.2932 0.4368 0.0841 Uiso 1.00 calc
H(43) H 0.5074 0.3859 0.3583 0.1136 Uiso 1.00 calc
H(44) H 0.6067 0.5127 0.3119 0.1136 Uiso 1.00 calc
H(45) H 0.8561 0.5516 0.3451 0.0986 Uiso 1.00 calc
H(46) H 1.0064 0.4562 0.4201 0.0849 Uiso 1.00 calc
H(47) H 1.1116 0.3259 0.3521 0.0890 Uiso 1.00 calc
H(48) H 0.7859 0.1441 0.4451 0.0762 Uiso 1.00 calc

loop_
_atom_site_aniso_label
_atom_site_aniso_U_11
_atom_site_aniso_U_22
_atom_site_aniso_U_33
_atom_site_aniso_U_12
_atom_site_aniso_U_13
_atom_site_aniso_U_23
Si(1) 0.0367(7) 0.0412(8) 0.0495(8) 0.0022(6) -0.0006(5) -0.0022(7)
Si(2) 0.0374(7) 0.0439(8) 0.0516(8) -0.0023(6) -0.0028(6) -0.0066(7)
N(1) 0.040(2) 0.080(4) 0.135(5) -0.001(3) 0.005(3) 0.024(4)
N(2) 0.037(2) 0.069(3) 0.110(4) 0.000(2) 0.003(3) -0.008(3)
C(1) 0.037(2) 0.038(2) 0.046(3) 0.001(2) 0.001(2) -0.004(2)
C(2) 0.034(2) 0.047(2) 0.049(3) 0.003(2) 0.002(2) -0.011(2)
C(3) 0.043(2) 0.050(3) 0.043(3) 0.006(2) -0.001(2) -0.009(2)
C(4) 0.045(3) 0.066(3) 0.059(3) 0.019(2) -0.001(2) -0.003(2)
C(5) 0.069(3) 0.068(3) 0.056(3) 0.028(3) 0.002(3) 0.007(3)
C(6) 0.080(3) 0.048(3) 0.059(3) 0.009(2) 0.002(3) 0.011(3)
C(7) 0.065(3) 0.055(3) 0.047(3) -0.003(2) 0.000(2) 0.003(2)
C(8) 0.044(2) 0.047(3) 0.043(3) 0.004(2) -0.003(2) -0.005(2)
C(9) 0.030(2) 0.038(2) 0.038(2) -0.004(2) -0.003(2) -0.001(2)
C(10) 0.039(2) 0.050(3) 0.075(4) -0.002(2) 0.001(2) 0.006(3)
C(11) 0.030(2) 0.073(4) 0.081(4) -0.001(2) 0.000(2) 0.013(3)
C(12) 0.083(5) 0.074(5) 0.116(6) -0.029(4) -0.038(4) 0.006(4)
C(13) 0.128(8) 0.114(7) 0.106(6) -0.028(6) -0.041(5) -0.030(5)
C(14) 0.039(2) 0.047(3) 0.061(3) 0.002(2) 0.009(2) 0.007(2)
C(15) 0.076(4) 0.055(4) 0.059(3) 0.009(3) 0.011(3) -0.001(3)
C(16) 0.090(5) 0.073(4) 0.095(5) 0.012(3) 0.050(4) 0.015(3)
C(17) 0.071(4) 0.079(5) 0.132(6) -0.004(4) 0.041(4) 0.015(4)
C(18) 0.063(4) 0.058(4) 0.121(5) -0.016(3) 0.009(3) 0.003(4)
C(19) 0.065(3) 0.054(3) 0.071(4) -0.008(2) 0.003(3) -0.008(3)
C(20) 0.041(3) 0.048(3) 0.061(2) 0.002(2) 0.007(2) -0.013(2)
C(21) 0.073(4) 0.066(4) 0.062(3) -0.011(3) 0.006(3) -0.007(3)
C(22) 0.097(5) 0.086(5) 0.085(5) -0.004(4) 0.022(4) -0.039(3)
C(23) 0.079(5) 0.069(4) 0.132(5) 0.010(4) 0.018(5) -0.051(4)
C(24) 0.077(4) 0.055(4) 0.130(5) 0.019(3) -0.001(4) -0.019(4)
C(25) 0.073(4) 0.057(4) 0.074(4) 0.013(3) -0.008(3) -0.003(3)
C(26) 0.048(2) 0.047(3) 0.050(3) -0.006(2) -0.008(2) -0.002(2)
C(27) 0.052(3) 0.053(3) 0.068(4) 0.006(2) -0.003(2) -0.006(2)
C(28) 0.070(3) 0.065(4) 0.073(4) -0.009(3) 0.003(3) -0.023(3)
C(29) 0.075(4) 0.111(6) 0.095(5) -0.001(4) -0.026(4) -0.036(5)
C(30) 0.061(4) 0.130(7) 0.139(7) 0.019(4) -0.045(4) -0.069(5)
C(31) 0.058(3) 0.082(5) 0.093(5) 0.029(3) -0.022(3) -0.026(4)
C(32) 0.039(2) 0.037(2) 0.052(3) -0.002(2) -0.002(2) -0.004(2)
C(33) 0.039(2) 0.043(3) 0.047(3) -0.005(2) 0.000(2) 0.002(2)
C(34) 0.040(2) 0.046(3) 0.043(3) -0.002(2) 0.002(2) 0.001(2)
C(35) 0.042(3) 0.061(3) 0.055(3) -0.009(2) -0.004(2) -0.005(2)
C(36) 0.055(2) 0.062(3) 0.059(3) -0.021(3) -0.001(3) -0.015(3)
C(37) 0.062(2) 0.052(3) 0.063(4) -0.006(3) 0.006(3) -0.020(3)
C(38) 0.047(3) 0.055(3) 0.059(3) 0.002(2) 0.008(2) -0.011(2)
C(39) 0.040(2) 0.042(2) 0.046(3) -0.006(2) -0.004(2) 0.002(2)
C(40) 0.089(4) 0.053(4) 0.090(5) -0.001(3) -0.011(3) 0.014(3)
C(41) 0.036(2) 0.046(3) 0.067(3) 0.000(2) 0.003(2) -0.004(3)
C(42) 0.036(2) 0.056(3) 0.070(4) -0.006(2) 0.002(2) -0.018(2)
C(43) 0.052(3) 0.065(4) 0.111(5) 0.018(3) -0.019(3) -0.004(3)
C(44) 0.098(6) 0.085(6) 0.108(6) 0.010(5) -0.016(4) 0.021(5)
C(45) 0.047(3) 0.055(3) 0.057(3) 0.000(2) 0.004(2) -0.023(2)
C(46) 0.082(4) 0.067(4) 0.061(3) -0.015(3) 0.011(3) -0.011(3)
C(47) 0.103(6) 0.102(6) 0.092(6) -0.010(4) 0.047(4) -0.029(4)
C(48) 0.080(5) 0.094(6) 0.145(7) -0.002(4) 0.042(5) -0.045(4)
C(49) 0.056(4) 0.075(5) 0.132(6) 0.012(3) -0.001(3) -0.036(4)
C(50) 0.063(3) 0.056(3) 0.082(4) 0.007(3) -0.006(3) -0.016(3)
C(51) 0.049(3) 0.044(3) 0.054(2) 0.001(2) 0.005(2) -0.002(2)
C(52) 0.084(4) 0.059(3) 0.054(2) -0.006(3) 0.001(3) -0.013(3)
C(53) 0.107(6) 0.073(4) 0.062(4) -0.012(3) 0.022(3) 0.002(3)
C(54) 0.089(5) 0.057(4) 0.096(3) -0.015(3) 0.033(4) 0.002(3)
C(55) 0.069(4) 0.047(3) 0.094(3) -0.016(3) 0.010(3) -0.017(3)
C(56) 0.069(4) 0.058(3) 0.061(4) -0.016(3) -0.001(3) -0.010(2)
C(57) 0.048(2) 0.051(3) 0.052(3) 0.003(2) -0.008(2) -0.006(2)
C(58) 0.054(3) 0.062(4) 0.090(5) -0.008(3) -0.012(3) -0.003(3)
C(59) 0.060(4) 0.087(5) 0.132(7) 0.007(3) -0.040(4) 0.015(4)
C(60) 0.087(4) 0.082(5) 0.118(6) 0.016(4) -0.037(4) 0.019(5)
C(61) 0.060(4) 0.055(3) 0.086(4) -0.009(3) -0.009(3) 0.005(3)
C(62) 0.025(2) 0.034(2) 0.040(2) 0.000(2) -0.002(2) 0.001(2)

loop_
_atom_type_symbol
_atom_type_description
_atom_type_scat_dispersion_real
_atom_type_scat_dispersion_imag
_atom_type_scat_source
C C 0.003 0.002
;International Tables for Crystallography
(1992, Vol. C, Tables 4.2.6.8 and 6.1.1.1)
;
H H 0.000 0.000
;International Tables for Crystallography
(1992, Vol. C, Table 6.1.1.2)
;
N N 0.006 0.003
;International Tables for Crystallography
(1992, Vol. C, Tables 4.2.6.8 and 6.1.1.1)
;
Si Si 0.082 0.070
;International Tables for Crystallography
(1992, Vol. C, Tables 4.2.6.8 and 6.1.1.1)
;

loop_
_geom_angle_atom_site_label_1
_geom_angle_atom_site_label_2
_geom_angle_atom_site_label_3
_geom_angle
_geom_angle_site_symmetry_1
_geom_angle_site_symmetry_2
_geom_angle_site_symmetry_3
_geom_angle_publ_flag
C(1) Si(1) C(14) 108.6(2) 1_555 1_555 1_555 yes
C(1) Si(1) C(20) 111.7(3) 1_555 1_555 1_555 yes
C(1) Si(1) C(26) 104.4(3) 1_555 1_555 1_555 yes
C(14) Si(1) C(20) 108.5(3) 1_555 1_555 1_555 yes
C(14) Si(1) C(26) 111.4(3) 1_555 1_555 1_555 yes
C(20) Si(1) C(26) 112.3(3) 1_555 1_555 1_555 yes
C(32) Si(2) C(45) 108.6(2) 1_555 1_555 1_555 yes
C(32) Si(2) C(51) 110.3(3) 1_555 1_555 1_555 yes
C(32) Si(2) C(57) 104.7(3) 1_555 1_555 1_555 yes
C(45) Si(2) C(51) 108.3(3) 1_555 1_555 1_555 yes
C(45) Si(2) C(57) 111.2(3) 1_555 1_555 1_555 yes
C(51) Si(2) C(57) 113.7(3) 1_555 1_555 1_555 yes
Si(1) C(1) C(2) 132.7(4) 1_555 1_555 1_555 yes
Si(1) C(1) C(9) 119.3(4) 1_555 1_555 1_555 yes
C(2) C(1) C(9) 107.1(5) 1_555 1_555 1_555 yes
C(1) C(2) C(3) 108.2(5) 1_555 1_555 1_555 yes
C(1) C(2) C(11) 129.3(5) 1_555 1_555 1_555 yes
C(3) C(2) C(11) 122.5(5) 1_555 1_555 1_555 yes
C(2) C(3) C(4) 132.8(6) 1_555 1_555 1_555 yes
C(2) C(3) C(8) 108.8(5) 1_555 1_555 1_555 yes
C(4) C(3) C(8) 118.4(6) 1_555 1_555 1_555 yes
C(3) C(4) C(5) 118.4(6) 1_555 1_555 1_555 yes
C(3) C(4) H(1) 120.9(9) 1_555 1_555 1_555 no
C(5) C(4) H(1) 120.7(9) 1_555 1_555 1_555 no
C(4) C(5) C(6) 121.2(6) 1_555 1_555 1_555 yes
C(4) C(5) H(2) 119.2(9) 1_555 1_555 1_555 no
C(6) C(5) H(2) 119.6(9) 1_555 1_555 1_555 no
C(5) C(6) C(7) 121.7(6) 1_555 1_555 1_555 yes
C(5) C(6) H(3) 118.1(7) 1_555 1_555 1_555 no
C(7) C(6) H(3) 120.2(7) 1_555 1_555 1_555 no
C(6) C(7) C(8) 116.8(6) 1_555 1_555 1_555 yes
C(6) C(7) H(4) 121.4(9) 1_555 1_555 1_555 no
C(8) C(7) H(4) 121.7(8) 1_555 1_555 1_555 no
C(3) C(8) C(7) 123.4(6) 1_555 1_555 1_555 yes
C(3) C(8) C(9) 106.2(5) 1_555 1_555 1_555 yes
C(7) C(8) C(9) 130.3(6) 1_555 1_555 1_555 yes
C(1) C(9) C(8) 109.7(4) 1_555 1_555 1_555 yes
C(1) C(9) C(10) 126.3(5) 1_555 1_555 1_555 yes
C(8) C(9) C(10) 122.8(5) 1_555 1_555 1_555 yes
N(1) C(10) C(9) 177.7(8) 1_555 1_555 1_555 yes
C(2) C(11) C(12) 114.6(6) 1_555 1_555 1_555 yes
C(2) C(11) H(5) 108.8(6) 1_555 1_555 1_555 no
C(2) C(11) H(6) 109.9(8) 1_555 1_555 1_555 no
C(12) C(11) H(5) 108.1(9) 1_555 1_555 1_555 no
C(12) C(11) H(6) 108.9(7) 1_555 1_555 1_555 no
H(5) C(11) H(6) 106.2(7) 1_555 1_555 1_555 no
C(11) C(12) C(13) 127.4(8) 1_555 1_555 1_555 yes
C(11) C(12) H(7) 118(1) 1_555 1_555 1_555 no
C(13) C(12) H(7) 113(1) 1_555 1_555 1_555 no
C(12) C(13) H(8) 118.9(10) 1_555 1_555 1_555 no
C(12) C(13) H(9) 122(1) 1_555 1_555 1_555 no
H(8) C(13) H(9) 118(1) 1_555 1_555 1_555 no
Si(1) C(14) C(15) 123.3(5) 1_555 1_555 1_555 yes
Si(1) C(14) C(19) 118.3(5) 1_555 1_555 1_555 yes
C(15) C(14) C(19) 118.2(6) 1_555 1_555 1_555 yes
C(14) C(15) C(16) 119.9(7) 1_555 1_555 1_555 yes
C(14) C(15) H(10) 120.4(7) 1_555 1_555 1_555 no
C(16) C(15) H(10) 119.8(7) 1_555 1_555 1_555 no
C(15) C(16) C(17) 120.0(7) 1_555 1_555 1_555 yes
C(15) C(16) H(11) 118(1) 1_555 1_555 1_555 no
C(17) C(16) H(11) 121.4(10) 1_555 1_555 1_555 no
C(16) C(17) C(18) 120.6(7) 1_555 1_555 1_555 yes
C(16) C(17) H(12) 118(1) 1_555 1_555 1_555 no
C(18) C(17) H(12) 120(1) 1_555 1_555 1_555 no
C(17) C(18) C(19) 120.2(7) 1_555 1_555 1_555 yes
C(17) C(18) H(13) 119.6(8) 1_555 1_555 1_555 no
C(19) C(18) H(13) 120.1(8) 1_555 1_555 1_555 no
C(14) C(19) C(18) 120.9(7) 1_555 1_555 1_555 yes
C(14) C(19) H(14) 118.6(8) 1_555 1_555 1_555 no
C(18) C(19) H(14) 120.5(9) 1_555 1_555 1_555 no
Si(1) C(20) C(21) 123.3(5) 1_555 1_555 1_555 yes
Si(1) C(20) C(25) 119.2(5) 1_555 1_555 1_555 yes
C(21) C(20) C(25) 117.4(6) 1_555 1_555 1_555 yes
C(20) C(21) C(22) 120.7(7) 1_555 1_555 1_555 yes
C(20) C(21) H(15) 119.8(7) 1_555 1_555 1_555 no
C(22) C(21) H(15) 119.5(8) 1_555 1_555 1_555 no
C(21) C(22) C(23) 119.5(8) 1_555 1_555 1_555 yes
C(21) C(22) H(16) 120(1) 1_555 1_555 1_555 no
C(23) C(22) H(16) 120(1) 1_555 1_555 1_555 no
C(22) C(23) C(24) 121.3(7) 1_555 1_555 1_555 yes
C(22) C(23) H(17) 119(1) 1_555 1_555 1_555 no
C(24) C(23) H(17) 118(1) 1_555 1_555 1_555 no
C(23) C(24) C(25) 118.8(8) 1_555 1_555 1_555 yes
C(23) C(24) H(18) 121.0(9) 1_555 1_555 1_555 no
C(25) C(24) H(18) 120.1(10) 1_555 1_555 1_555 no
C(20) C(25) C(24) 122.3(7) 1_555 1_555 1_555 yes
C(20) C(25) H(19) 118.6(9) 1_555 1_555 1_555 no
C(24) C(25) H(19) 119.1(10) 1_555 1_555 1_555 no
Si(1) C(26) C(27) 120.2(5) 1_555 1_555 1_555 yes
Si(1) C(26) C(31) 123.2(5) 1_555 1_555 1_555 yes
C(27) C(26) C(31) 116.5(6) 1_555 1_555 1_555 yes
C(26) C(27) C(28) 122.2(6) 1_555 1_555 1_555 yes
C(26) C(27) H(20) 118.1(8) 1_555 1_555 1_555 no
C(28) C(27) H(20) 119.7(9) 1_555 1_555 1_555 no
C(27) C(28) C(29) 119.3(7) 1_555 1_555 1_555 yes
C(27) C(28) H(21) 120.2(7) 1_555 1_555 1_555 no
C(29) C(28) H(21) 120.5(7) 1_555 1_555 1_555 no
C(28) C(29) C(30) 120.8(7) 1_555 1_555 1_555 yes
C(28) C(29) H(22) 121.1(10) 1_555 1_555 1_555 no
C(30) C(29) H(22) 118.1(9) 1_555 1_555 1_555 no
C(29) C(30) C(31) 119.6(7) 1_555 1_555 1_555 yes
C(29) C(30) H(23) 121.3(9) 1_555 1_555 1_555 no
C(31) C(30) H(23) 119.0(10) 1_555 1_555 1_555 no
C(26) C(31) C(30) 121.5(7) 1_555 1_555 1_555 yes
C(26) C(31) H(24) 119.1(7) 1_555 1_555 1_555 no
C(30) C(31) H(24) 119.4(7) 1_555 1_555 1_555 no
Si(2) C(32) C(33) 133.9(4) 1_555 1_555 1_555 yes
Si(2) C(32) C(62) 119.6(4) 1_555 1_555 1_555 yes
C(33) C(32) C(62) 106.0(5) 1_555 1_555 1_555 yes
C(32) C(33) C(34) 108.8(5) 1_555 1_555 1_555 yes
C(32) C(33) C(42) 128.0(5) 1_555 1_555 1_555 yes
C(34) C(33) C(42) 123.1(5) 1_555 1_555 1_555 yes
C(33) C(34) C(35) 133.3(5) 1_555 1_555 1_555 yes
C(33) C(34) C(39) 108.7(5) 1_555 1_555 1_555 yes
C(35) C(34) C(39) 118.0(5) 1_555 1_555 1_555 yes
C(34) C(35) C(36) 118.8(5) 1_555 1_555 1_555 yes
C(34) C(35) H(25) 120.0(8) 1_555 1_555 1_555 no
C(36) C(35) H(25) 121.2(8) 1_555 1_555 1_555 no
C(35) C(36) C(37) 121.3(5) 1_555 1_555 1_555 yes
C(35) C(36) H(26) 120.0(8) 1_555 1_555 1_555 no
C(37) C(36) H(26) 118.6(8) 1_555 1_555 1_555 no
C(36) C(37) C(38) 121.8(6) 1_555 1_555 1_555 yes
C(36) C(37) H(27) 118.2(6) 1_555 1_555 1_555 no
C(38) C(37) H(27) 119.9(6) 1_555 1_555 1_555 no
C(37) C(38) C(39) 116.1(5) 1_555 1_555 1_555 yes
C(37) C(38) H(28) 121.9(8) 1_555 1_555 1_555 no
C(39) C(38) H(28) 122.0(8) 1_555 1_555 1_555 no
C(34) C(39) C(38) 124.0(5) 1_555 1_555 1_555 yes
C(34) C(39) C(62) 106.7(5) 1_555 1_555 1_555 yes
C(38) C(39) C(62) 129.3(5) 1_555 1_555 1_555 yes
C(60) C(40) C(61) 119.8(7) 1_555 1_555 1_555 yes
C(60) C(40) H(45) 119.7(8) 1_555 1_555 1_555 no
C(61) C(40) H(45) 120.5(8) 1_555 1_555 1_555 no
N(2) C(41) C(62) 176.8(7) 1_555 1_555 1_555 yes
C(33) C(42) C(43) 113.9(6) 1_555 1_555 1_555 yes
C(33) C(42) H(29) 109.4(6) 1_555 1_555 1_555 no
C(33) C(42) H(30) 110.0(8) 1_555 1_555 1_555 no
C(43) C(42) H(29) 107.7(9) 1_555 1_555 1_555 no
C(43) C(42) H(30) 108.0(7) 1_555 1_555 1_555 no
H(29) C(42) H(30) 107.6(6) 1_555 1_555 1_555 no
C(42) C(43) C(44) 127.8(7) 1_555 1_555 1_555 yes
C(42) C(43) H(31) 118.3(9) 1_555 1_555 1_555 no
C(44) C(43) H(31) 113.9(9) 1_555 1_555 1_555 no
C(43) C(44) H(32) 121.0(10) 1_555 1_555 1_555 no
C(43) C(44) H(33) 120.8(9) 1_555 1_555 1_555 no
H(32) C(44) H(33) 118(1) 1_555 1_555 1_555 no
Si(2) C(45) C(46) 122.8(5) 1_555 1_555 1_555 yes
Si(2) C(45) C(50) 119.1(5) 1_555 1_555 1_555 yes
C(46) C(45) C(50) 117.9(6) 1_555 1_555 1_555 yes
C(45) C(46) C(47) 119.5(8) 1_555 1_555 1_555 yes
C(45) C(46) H(47) 120.5(7) 1_555 1_555 1_555 no
C(47) C(46) H(47) 120.0(7) 1_555 1_555 1_555 no
C(46) C(47) C(48) 121.9(9) 1_555 1_555 1_555 yes
C(46) C(47) H(34) 118(1) 1_555 1_555 1_555 no
C(48) C(47) H(34) 119(1) 1_555 1_555 1_555 no
C(47) C(48) C(49) 118.4(8) 1_555 1_555 1_555 yes
C(47) C(48) H(35) 119(1) 1_555 1_555 1_555 no
C(49) C(48) H(35) 121(1) 1_555 1_555 1_555 no
C(48) C(49) C(50) 120.2(9) 1_555 1_555 1_555 yes
C(48) C(49) H(36) 120.0(8) 1_555 1_555 1_555 no
C(50) C(49) H(36) 119.7(9) 1_555 1_555 1_555 no
C(45) C(50) C(49) 121.9(8) 1_555 1_555 1_555 yes
C(45) C(50) H(37) 118.4(8) 1_555 1_555 1_555 no
C(49) C(50) H(37) 119.6(9) 1_555 1_555 1_555 no
Si(2) C(51) C(52) 121.6(5) 1_555 1_555 1_555 yes
Si(2) C(51) C(56) 120.7(5) 1_555 1_555 1_555 yes
C(52) C(51) C(56) 117.7(6) 1_555 1_555 1_555 yes
C(51) C(52) C(53) 120.6(6) 1_555 1_555 1_555 yes
C(51) C(52) H(38) 119.2(8) 1_555 1_555 1_555 no
C(53) C(52) H(38) 120.2(8) 1_555 1_555 1_555 no
C(52) C(53) C(54) 120.4(7) 1_555 1_555 1_555 yes
C(52) C(53) H(39) 119(1) 1_555 1_555 1_555 no
C(54) C(53) H(39) 120(1) 1_555 1_555 1_555 no
C(53) C(54) C(55) 120.5(7) 1_555 1_555 1_555 yes
C(53) C(54) H(40) 118.4(9) 1_555 1_555 1_555 no
C(55) C(54) H(40) 121.1(9) 1_555 1_555 1_555 no
C(54) C(55) C(56) 119.5(7) 1_555 1_555 1_555 yes
C(54) C(55) H(41) 121.1(8) 1_555 1_555 1_555 no
C(56) C(55) H(41) 119.4(8) 1_555 1_555 1_555 no
C(51) C(56) C(55) 121.2(6) 1_555 1_555 1_555 yes
C(51) C(56) H(48) 118.8(9) 1_555 1_555 1_555 no
C(55) C(56) H(48) 120.0(9) 1_555 1_555 1_555 no
Si(2) C(57) C(58) 122.6(5) 1_555 1_555 1_555 yes
Si(2) C(57) C(61) 119.7(5) 1_555 1_555 1_555 yes
C(58) C(57) C(61) 117.7(6) 1_555 1_555 1_555 yes
C(57) C(58) C(59) 120.5(7) 1_555 1_555 1_555 yes
C(57) C(58) H(42) 120.8(7) 1_555 1_555 1_555 no
C(59) C(58) H(42) 118.7(7) 1_555 1_555 1_555 no
C(58) C(59) C(60) 120.9(7) 1_555 1_555 1_555 yes
C(58) C(59) H(43) 119(1) 1_555 1_555 1_555 no
C(60) C(59) H(43) 119.8(10) 1_555 1_555 1_555 no
C(40) C(60) C(59) 119.6(7) 1_555 1_555 1_555 yes
C(40) C(60) H(44) 121(1) 1_555 1_555 1_555 no
C(59) C(60) H(44) 118.4(10) 1_555 1_555 1_555 no
C(40) C(61) C(57) 121.4(6) 1_555 1_555 1_555 yes
C(40) C(61) H(46) 119.5(9) 1_555 1_555 1_555 no
C(57) C(61) H(46) 119.0(9) 1_555 1_555 1_555 no
C(32) C(62) C(39) 109.8(4) 1_555 1_555 1_555 yes
C(32) C(62) C(41) 126.4(5) 1_555 1_555 1_555 yes
C(39) C(62) C(41) 123.1(5) 1_555 1_555 1_555 yes

loop_
_geom_bond_atom_site_label_1
_geom_bond_atom_site_label_2
_geom_bond_distance
_geom_bond_site_symmetry_1
_geom_bond_site_symmetry_2
_geom_bond_publ_flag
Si(1) C(1) 1.887(6) 1_555 1_555 yes
Si(1) C(14) 1.873(6) 1_555 1_555 yes
Si(1) C(20) 1.866(6) 1_555 1_555 yes
Si(1) C(26) 1.874(6) 1_555 1_555 yes
Si(2) C(32) 1.881(6) 1_555 1_555 yes
Si(2) C(45) 1.869(6) 1_555 1_555 yes
Si(2) C(51) 1.865(7) 1_555 1_555 yes
Si(2) C(57) 1.877(6) 1_555 1_555 yes
N(1) C(10) 1.139(7) 1_555 1_555 yes
N(2) C(41) 1.127(7) 1_555 1_555 yes
C(1) C(2) 1.372(7) 1_555 1_555 yes
C(1) C(9) 1.417(7) 1_555 1_555 yes
C(2) C(3) 1.429(8) 1_555 1_555 yes
C(2) C(11) 1.513(8) 1_555 1_555 yes
C(3) C(4) 1.413(8) 1_555 1_555 yes
C(3) C(8) 1.392(8) 1_555 1_555 yes
C(4) C(5) 1.380(10) 1_555 1_555 yes
C(5) C(6) 1.394(10) 1_555 1_555 yes
C(6) C(7) 1.372(9) 1_555 1_555 yes
C(7) C(8) 1.389(8) 1_555 1_555 yes
C(8) C(9) 1.404(7) 1_555 1_555 yes
C(9) C(10) 1.333(7) 1_555 1_555 yes
C(11) C(12) 1.48(1) 1_555 1_555 yes
C(12) C(13) 1.28(1) 1_555 1_555 yes
C(14) C(15) 1.389(9) 1_555 1_555 yes
C(14) C(19) 1.397(9) 1_555 1_555 yes
C(15) C(16) 1.392(10) 1_555 1_555 yes
C(16) C(17) 1.38(1) 1_555 1_555 yes
C(17) C(18) 1.35(1) 1_555 1_555 yes
C(18) C(19) 1.376(9) 1_555 1_555 yes
C(20) C(21) 1.384(9) 1_555 1_555 yes
C(20) C(25) 1.395(9) 1_555 1_555 yes
C(21) C(22) 1.40(1) 1_555 1_555 yes
C(22) C(23) 1.36(1) 1_555 1_555 yes
C(23) C(24) 1.38(1) 1_555 1_555 yes
C(24) C(25) 1.364(10) 1_555 1_555 yes
C(26) C(27) 1.382(8) 1_555 1_555 yes
C(26) C(31) 1.398(8) 1_555 1_555 yes
C(27) C(28) 1.388(9) 1_555 1_555 yes
C(28) C(29) 1.36(1) 1_555 1_555 yes
C(29) C(30) 1.37(1) 1_555 1_555 yes
C(30) C(31) 1.39(1) 1_555 1_555 yes
C(32) C(33) 1.391(7) 1_555 1_555 yes
C(32) C(62) 1.425(7) 1_555 1_555 yes
C(33) C(34) 1.414(8) 1_555 1_555 yes
C(33) C(42) 1.504(8) 1_555 1_555 yes
C(34) C(35) 1.406(7) 1_555 1_555 yes
C(34) C(39) 1.393(7) 1_555 1_555 yes
C(35) C(36) 1.381(9) 1_555 1_555 yes
C(36) C(37) 1.396(9) 1_555 1_555 yes
C(37) C(38) 1.370(8) 1_555 1_555 yes
C(38) C(39) 1.401(8) 1_555 1_555 yes
C(39) C(62) 1.399(7) 1_555 1_555 yes
C(40) C(60) 1.37(1) 1_555 1_555 yes
C(40) C(61) 1.393(10) 1_555 1_555 yes
C(41) C(62) 1.337(7) 1_555 1_555 yes
C(42) C(43) 1.497(10) 1_555 1_555 yes
C(43) C(44) 1.31(1) 1_555 1_555 yes
C(45) C(46) 1.376(9) 1_555 1_555 yes
C(45) C(50) 1.395(9) 1_555 1_555 yes
C(46) C(47) 1.40(1) 1_555 1_555 yes
C(47) C(48) 1.37(1) 1_555 1_555 yes
C(48) C(49) 1.37(1) 1_555 1_555 yes
C(49) C(50) 1.373(10) 1_555 1_555 yes
C(51) C(52) 1.380(9) 1_555 1_555 yes
C(51) C(56) 1.403(8) 1_555 1_555 yes
C(52) C(53) 1.39(1) 1_555 1_555 yes
C(53) C(54) 1.36(1) 1_555 1_555 yes
C(54) C(55) 1.38(1) 1_555 1_555 yes
C(55) C(56) 1.380(9) 1_555 1_555 yes
C(57) C(58) 1.399(8) 1_555 1_555 yes
C(57) C(61) 1.377(9) 1_555 1_555 yes
C(58) C(59) 1.379(10) 1_555 1_555 yes
C(59) C(60) 1.37(1) 1_555 1_555 yes

loop_
_geom_torsion_atom_site_label_1
_geom_torsion_atom_site_label_2
_geom_torsion_atom_site_label_3
_geom_torsion_atom_site_label_4
_geom_torsion
_geom_torsion_site_symmetry_1
_geom_torsion_site_symmetry_2
_geom_torsion_site_symmetry_3
_geom_torsion_site_symmetry_4
_geom_torsion_publ_flag
Si(1) C(1) C(2) C(3) 168.0(4) 1_555 1_555 1_555 1_555 yes
Si(1) C(1) C(2) C(11) -11.1(10) 1_555 1_555 1_555 1_555 yes
Si(1) C(1) C(9) C(8) -169.7(4) 1_555 1_555 1_555 1_555 yes
Si(1) C(1) C(9) C(10) 22.7(8) 1_555 1_555 1_555 1_555 yes
Si(1) C(14) C(15) C(16) 172.3(6) 1_555 1_555 1_555 1_555 yes
Si(1) C(14) C(19) C(18) -172.3(6) 1_555 1_555 1_555 1_555 yes
Si(1) C(20) C(21) C(22) -177.3(6) 1_555 1_555 1_555 1_555 yes
Si(1) C(20) C(25) C(24) 178.0(6) 1_555 1_555 1_555 1_555 yes
Si(1) C(26) C(27) C(28) 180.0(6) 1_555 1_555 1_555 1_555 yes
Si(1) C(26) C(31) C(30) 178.9(8) 1_555 1_555 1_555 1_555 yes
Si(2) C(32) C(33) C(34) 170.6(5) 1_555 1_555 1_555 1_555 yes
Si(2) C(32) C(33) C(42) -9.9(10) 1_555 1_555 1_555 1_555 yes
Si(2) C(32) C(62) C(39) -172.6(4) 1_555 1_555 1_555 1_555 yes
Si(2) C(32) C(62) C(41) 16.7(8) 1_555 1_555 1_555 1_555 yes
Si(2) C(45) C(46) C(47) 172.9(6) 1_555 1_555 1_555 1_555 yes
Si(2) C(45) C(50) C(49) -172.2(6) 1_555 1_555 1_555 1_555 yes
Si(2) C(51) C(52) C(53) -175.9(6) 1_555 1_555 1_555 1_555 yes
Si(2) C(51) C(56) C(55) 177.2(6) 1_555 1_555 1_555 1_555 yes
Si(2) C(57) C(58) C(59) 179.8(7) 1_555 1_555 1_555 1_555 yes
Si(2) C(57) C(61) C(40) -179.3(6) 1_555 1_555 1_555 1_555 yes
N(1) C(10) C(9) C(1) 150(19) 1_555 1_555 1_555 1_555 yes
N(1) C(10) C(9) C(8) -15(19) 1_555 1_555 1_555 1_555 yes
N(2) C(41) C(62) C(32) 165(12) 1_555 1_555 1_555 1_555 yes
N(2) C(41) C(62) C(39) -3(13) 1_555 1_555 1_555 1_555 yes
C(1) Si(1) C(14) C(15) -89.3(6) 1_555 1_555 1_555 1_555 yes
C(1) Si(1) C(14) C(19) 86.5(5) 1_555 1_555 1_555 1_555 yes
C(1) Si(1) C(20) C(21) -1.1(6) 1_555 1_555 1_555 1_555 yes
C(1) Si(1) C(20) C(25) -177.3(5) 1_555 1_555 1_555 1_555 yes
C(1) Si(1) C(26) C(27) 47.4(6) 1_555 1_555 1_555 1_555 yes
C(1) Si(1) C(26) C(31) -128.9(6) 1_555 1_555 1_555 1_555 yes
C(1) C(2) C(3) C(4) -179.8(6) 1_555 1_555 1_555 1_555 yes
C(1) C(2) C(3) C(8) 0.6(6) 1_555 1_555 1_555 1_555 yes
C(1) C(2) C(11) C(12) -91.6(8) 1_555 1_555 1_555 1_555 yes
C(1) C(9) C(8) C(3) -0.5(6) 1_555 1_555 1_555 1_555 yes
C(1) C(9) C(8) C(7) 177.3(6) 1_555 1_555 1_555 1_555 yes
C(2) C(1) Si(1) C(14) -2.8(6) 1_555 1_555 1_555 1_555 yes
C(2) C(1) Si(1) C(20) 116.7(6) 1_555 1_555 1_555 1_555 yes
C(2) C(1) Si(1) C(26) -121.7(6) 1_555 1_555 1_555 1_555 yes
C(2) C(1) C(9) C(8) 0.9(6) 1_555 1_555 1_555 1_555 yes
C(2) C(1) C(9) C(10) -166.7(6) 1_555 1_555 1_555 1_555 yes
C(2) C(3) C(4) C(5) 178.6(6) 1_555 1_555 1_555 1_555 yes
C(2) C(3) C(8) C(7) -178.0(5) 1_555 1_555 1_555 1_555 yes
C(2) C(3) C(8) C(9) 0.0(6) 1_555 1_555 1_555 1_555 yes
C(2) C(11) C(12) C(13) 11(1) 1_555 1_555 1_555 1_555 yes
C(3) C(2) C(1) C(9) -0.9(6) 1_555 1_555 1_555 1_555 yes
C(3) C(2) C(11) C(12) 89.5(8) 1_555 1_555 1_555 1_555 yes
C(3) C(4) C(5) C(6) 0.1(10) 1_555 1_555 1_555 1_555 yes
C(3) C(8) C(7) C(6) -0.9(9) 1_555 1_555 1_555 1_555 yes
C(3) C(8) C(9) C(10) 167.6(6) 1_555 1_555 1_555 1_555 yes
C(4) C(3) C(2) C(11) -0.7(10) 1_555 1_555 1_555 1_555 yes
C(4) C(3) C(8) C(7) 2.3(9) 1_555 1_555 1_555 1_555 yes
C(4) C(3) C(8) C(9) -179.7(5) 1_555 1_555 1_555 1_555 yes
C(4) C(5) C(6) C(7) 1(1) 1_555 1_555 1_555 1_555 yes
C(5) C(4) C(3) C(8) -1.8(9) 1_555 1_555 1_555 1_555 yes
C(5) C(6) C(7) C(8) -1.0(10) 1_555 1_555 1_555 1_555 yes
C(6) C(7) C(8) C(9) -178.4(6) 1_555 1_555 1_555 1_555 yes
C(7) C(8) C(9) C(10) -14.6(10) 1_555 1_555 1_555 1_555 yes
C(8) C(3) C(2) C(11) 179.7(5) 1_555 1_555 1_555 1_555 yes
C(9) C(1) Si(1) C(14) 164.9(4) 1_555 1_555 1_555 1_555 yes
C(9) C(1) Si(1) C(20) -75.5(5) 1_555 1_555 1_555 1_555 yes
C(9) C(1) Si(1) C(26) 46.0(5) 1_555 1_555 1_555 1_555 yes
C(9) C(1) C(2) C(11) -179.9(6) 1_555 1_555 1_555 1_555 yes
C(14) Si(1) C(20) C(21) 118.5(5) 1_555 1_555 1_555 1_555 yes
C(14) Si(1) C(20) C(25) -57.7(6) 1_555 1_555 1_555 1_555 yes
C(14) Si(1) C(26) C(27) -69.6(6) 1_555 1_555 1_555 1_555 yes
C(14) Si(1) C(26) C(31) 114.1(6) 1_555 1_555 1_555 1_555 yes
C(14) C(15) C(16) C(17) 0(1) 1_555 1_555 1_555 1_555 yes
C(14) C(19) C(18) C(17) 0(1) 1_555 1_555 1_555 1_555 yes
C(15) C(14) Si(1) C(20) 149.2(5) 1_555 1_555 1_555 1_555 yes
C(15) C(14) Si(1) C(26) 25.2(6) 1_555 1_555 1_555 1_555 yes
C(15) C(14) C(19) C(18) 3(1) 1_555 1_555 1_555 1_555 yes
C(15) C(16) C(17) C(18) 2(1) 1_555 1_555 1_555 1_555 yes
C(16) C(15) C(14) C(19) -3.4(10) 1_555 1_555 1_555 1_555 yes
C(16) C(17) C(18) C(19) -2(1) 1_555 1_555 1_555 1_555 yes
C(19) C(14) Si(1) C(20) -35.0(6) 1_555 1_555 1_555 1_555 yes
C(19) C(14) Si(1) C(26) -159.1(5) 1_555 1_555 1_555 1_555 yes
C(20) Si(1) C(26) C(27) 168.5(5) 1_555 1_555 1_555 1_555 yes
C(20) Si(1) C(26) C(31) -7.7(7) 1_555 1_555 1_555 1_555 yes
C(20) C(21) C(22) C(23) 0(1) 1_555 1_555 1_555 1_555 yes
C(20) C(25) C(24) C(23) -1(1) 1_555 1_555 1_555 1_555 yes
C(21) C(20) Si(1) C(26) -118.0(5) 1_555 1_555 1_555 1_555 yes
C(21) C(20) C(25) C(24) 1(1) 1_555 1_555 1_555 1_555 yes
C(21) C(22) C(23) C(24) 0(1) 1_555 1_555 1_555 1_555 yes
C(22) C(21) C(20) C(25) -1(1) 1_555 1_555 1_555 1_555 yes
C(22) C(23) C(24) C(25) 0(1) 1_555 1_555 1_555 1_555 yes
C(25) C(20) Si(1) C(26) 65.8(6) 1_555 1_555 1_555 1_555 yes
C(26) C(27) C(28) C(29) 0(1) 1_555 1_555 1_555 1_555 yes
C(26) C(31) C(30) C(29) 0(1) 1_555 1_555 1_555 1_555 yes
C(27) C(26) C(31) C(30) 2(1) 1_555 1_555 1_555 1_555 yes
C(27) C(28) C(29) C(30) 2(1) 1_555 1_555 1_555 1_555 yes
C(28) C(27) C(26) C(31) -3(1) 1_555 1_555 1_555 1_555 yes
C(28) C(29) C(30) C(31) -3(1) 1_555 1_555 1_555 1_555 yes
C(32) Si(2) C(45) C(46) -92.4(6) 1_555 1_555 1_555 1_555 yes
C(32) Si(2) C(45) C(50) 82.4(6) 1_555 1_555 1_555 1_555 yes
C(32) Si(2) C(51) C(52) -3.4(6) 1_555 1_555 1_555 1_555 yes
C(32) Si(2) C(51) C(56) 179.0(5) 1_555 1_555 1_555 1_555 yes
C(32) Si(2) C(57) C(58) -129.5(6) 1_555 1_555 1_555 1_555 yes
C(32) Si(2) C(57) C(61) 47.7(6) 1_555 1_555 1_555 1_555 yes
C(32) C(33) C(34) C(35) -177.4(6) 1_555 1_555 1_555 1_555 yes
C(32) C(33) C(34) C(39) 0.8(6) 1_555 1_555 1_555 1_555 yes
C(32) C(33) C(42) C(43) -95.4(7) 1_555 1_555 1_555 1_555 yes
C(32) C(62) C(39) C(34) 0.3(6) 1_555 1_555 1_555 1_555 yes
C(32) C(62) C(39) C(38) 177.7(6) 1_555 1_555 1_555 1_555 yes
C(33) C(32) Si(2) C(45) -3.9(7) 1_555 1_555 1_555 1_555 yes
C(33) C(32) Si(2) C(51) 114.6(6) 1_555 1_555 1_555 1_555 yes
C(33) C(32) Si(2) C(57) -122.7(6) 1_555 1_555 1_555 1_555 yes
C(33) C(32) C(62) C(39) 0.2(6) 1_555 1_555 1_555 1_555 yes
C(33) C(32) C(62) C(41) -170.6(6) 1_555 1_555 1_555 1_555 yes
C(33) C(34) C(35) C(36) 177.3(6) 1_555 1_555 1_555 1_555 yes
C(33) C(34) C(39) C(38) -178.3(5) 1_555 1_555 1_555 1_555 yes
C(33) C(34) C(39) C(62) -0.7(6) 1_555 1_555 1_555 1_555 yes
C(33) C(42) C(43) C(44) 9(1) 1_555 1_555 1_555 1_555 yes
C(34) C(33) C(32) C(62) -0.6(6) 1_555 1_555 1_555 1_555 yes
C(34) C(33) C(42) C(43) 83.9(7) 1_555 1_555 1_555 1_555 yes
C(34) C(35) C(36) C(37) 0.4(10) 1_555 1_555 1_555 1_555 yes
C(34) C(39) C(38) C(37) 0.7(9) 1_555 1_555 1_555 1_555 yes
C(34) C(39) C(62) C(41) 171.4(5) 1_555 1_555 1_555 1_555 yes
C(35) C(34) C(33) C(42) 3.1(10) 1_555 1_555 1_555 1_555 yes
C(35) C(34) C(39) C(38) 0.3(9) 1_555 1_555 1_555 1_555 yes
C(35) C(34) C(39) C(62) 177.9(5) 1_555 1_555 1_555 1_555 yes
C(35) C(36) C(37) C(38) 0(1) 1_555 1_555 1_555 1_555 yes
C(36) C(35) C(34) C(39) -0.8(9) 1_555 1_555 1_555 1_555 yes
C(36) C(37) C(38) C(39) -1(1) 1_555 1_555 1_555 1_555 yes
C(37) C(38) C(39) C(62) -176.3(6) 1_555 1_555 1_555 1_555 yes
C(38) C(39) C(62) C(41) -11.2(10) 1_555 1_555 1_555 1_555 yes
C(39) C(34) C(33) C(42) -178.7(5) 1_555 1_555 1_555 1_555 yes
C(40) C(60) C(59) C(58) -1(1) 1_555 1_555 1_555 1_555 yes
C(40) C(61) C(57) C(58) -2(1) 1_555 1_555 1_555 1_555 yes
C(42) C(33) C(32) C(62) 178.8(5) 1_555 1_555 1_555 1_555 yes
C(45) Si(2) C(32) C(62) 166.4(5) 1_555 1_555 1_555 1_555 yes
C(45) Si(2) C(51) C(52) 115.3(6) 1_555 1_555 1_555 1_555 yes
C(45) Si(2) C(51) C(56) -62.4(6) 1_555 1_555 1_555 1_555 yes
C(45) Si(2) C(57) C(58) 113.5(6) 1_555 1_555 1_555 1_555 yes
C(45) Si(2) C(57) C(61) -69.4(6) 1_555 1_555 1_555 1_555 yes
C(45) C(46) C(47) C(48) -1(1) 1_555 1_555 1_555 1_555 yes
C(45) C(50) C(49) C(48) 0(1) 1_555 1_555 1_555 1_555 yes
C(46) C(45) Si(2) C(51) 147.8(5) 1_555 1_555 1_555 1_555 yes
C(46) C(45) Si(2) C(57) 22.2(6) 1_555 1_555 1_555 1_555 yes
C(46) C(45) C(50) C(49) 2(1) 1_555 1_555 1_555 1_555 yes
C(46) C(47) C(48) C(49) 3(1) 1_555 1_555 1_555 1_555 yes
C(47) C(46) C(45) C(50) -1(1) 1_555 1_555 1_555 1_555 yes
C(47) C(48) C(49) C(50) -2(1) 1_555 1_555 1_555 1_555 yes
C(50) C(45) Si(2) C(51) -37.4(6) 1_555 1_555 1_555 1_555 yes
C(50) C(45) Si(2) C(57) -163.0(5) 1_555 1_555 1_555 1_555 yes
C(51) Si(2) C(32) C(62) -75.1(5) 1_555 1_555 1_555 1_555 yes
C(51) Si(2) C(57) C(58) -9.0(7) 1_555 1_555 1_555 1_555 yes
C(51) Si(2) C(57) C(61) 168.1(5) 1_555 1_555 1_555 1_555 yes
C(51) C(52) C(53) C(54) -1(1) 1_555 1_555 1_555 1_555 yes
C(51) C(56) C(55) C(54) 0(1) 1_555 1_555 1_555 1_555 yes
C(52) C(51) Si(2) C(57) -120.6(6) 1_555 1_555 1_555 1_555 yes
C(52) C(51) C(56) C(55) 0(1) 1_555 1_555 1_555 1_555 yes
C(52) C(53) C(54) C(55) 0(1) 1_555 1_555 1_555 1_555 yes
C(53) C(52) C(51) C(56) 1(1) 1_555 1_555 1_555 1_555 yes
C(53) C(54) C(55) C(56) 0(1) 1_555 1_555 1_555 1_555 yes
C(56) C(51) Si(2) C(57) 61.7(6) 1_555 1_555 1_555 1_555 yes
C(57) Si(2) C(32) C(62) 47.6(5) 1_555 1_555 1_555 1_555 yes
C(57) C(58) C(59) C(60) 0(1) 1_555 1_555 1_555 1_555 yes
C(57) C(61) C(40) C(60) 0(1) 1_555 1_555 1_555 1_555 yes
C(59) C(58) C(57) C(61) 2(1) 1_555 1_555 1_555 1_555 yes
C(59) C(60) C(40) C(61) 2(1) 1_555 1_555 1_555 1_555 yes
